data_4507721
loop_
_publ_author_name
'Luo, Yang-Hui'
'Sun, Bai-Wang'

_publ_section_title
;
 Pharmaceutical Co-Crystals of Pyrazinecarboxamide (PZA) with Various
 Carboxylic Acids: Crystallography, Hirshfeld Surfaces, and Dissolution
 Study
;
_journal_issue 5
_journal_name_full 'Crystal Growth &amp; Design'
_journal_page_first 2098
_journal_paper_doi 10.1021/cg400167w
_journal_volume 13
_journal_year 2013
_chemical_formula_moiety 'C5 H5 N3 O, C3 H4 O4'
_chemical_formula_sum 'C8 H9 N3 O5'
_chemical_formula_weight 227.18
_chemical_name_systematic
; 
 ? 
;
_space_group_IT_number 15
_symmetry_cell_setting monoclinic
_symmetry_space_group_name_Hall '-C 2yc'
_symmetry_space_group_name_H-M 'C 1 2/c 1'
_atom_sites_solution_hydrogens geom
_atom_sites_solution_primary direct
_atom_sites_solution_secondary difmap
_audit_creation_method SHELXL-97
_cell_angle_alpha 90.00
_cell_angle_beta 91.05(3)
_cell_angle_gamma 90.00
_cell_formula_units_Z 8
_cell_length_a 10.947(2)
_cell_length_b 8.3650(17)
_cell_length_c 22.229(4)
_cell_measurement_reflns_used 1869
_cell_measurement_temperature 293(2)
_cell_measurement_theta_max 25.37
_cell_measurement_theta_min 1.83
_cell_volume 2035.2(7)
_computing_cell_refinement 'CrystalClear (Rigaku, 2005)'
_computing_data_collection 'CrystalClear (Rigaku, 2005)'
_computing_data_reduction 'CrystalClear (Rigaku, 2005)'
_computing_molecular_graphics 'DIAMOND (Brandenburg & Putz, 2005)'
_computing_publication_material 'SHELXL-97 (Sheldrick, 2008)'
_computing_structure_refinement 'SHELXL-97 (Sheldrick, 2008)'
_computing_structure_solution 'SHELXS-97 (Sheldrick, 2008)'
_diffrn_ambient_temperature 293(2)
_diffrn_detector_area_resol_mean 13.6612
_diffrn_measured_fraction_theta_full 0.997
_diffrn_measured_fraction_theta_max 0.997
_diffrn_measurement_device_type 'Rigaku SCXmini diffractometer'
_diffrn_measurement_method CCD_Profile_fitting
_diffrn_radiation_monochromator graphite
_diffrn_radiation_source 'fine-focus sealed tube'
_diffrn_radiation_type MoK\a
_diffrn_radiation_wavelength 0.71073
_diffrn_reflns_av_R_equivalents 0.0000
_diffrn_reflns_av_sigmaI/netI 0.0921
_diffrn_reflns_limit_h_max 13
_diffrn_reflns_limit_h_min -13
_diffrn_reflns_limit_k_max 10
_diffrn_reflns_limit_k_min 0
_diffrn_reflns_limit_l_max 26
_diffrn_reflns_limit_l_min 0
_diffrn_reflns_number 1869
_diffrn_reflns_theta_full 25.37
_diffrn_reflns_theta_max 25.37
_diffrn_reflns_theta_min 1.83
_diffrn_standards_decay_% 0
_diffrn_standards_interval_count 2
_diffrn_standards_interval_time 150
_exptl_absorpt_coefficient_mu 0.125
_exptl_absorpt_correction_T_max 0.988
_exptl_absorpt_correction_T_min 0.970
_exptl_absorpt_correction_type multi-scan
_exptl_absorpt_process_details 'CrystalClear (Rigaku, 2005)'
_exptl_crystal_density_diffrn 1.483
_exptl_crystal_density_method 'not measured'
_exptl_crystal_F_000 944
_exptl_crystal_size_max 0.30
_exptl_crystal_size_mid 0.20
_exptl_crystal_size_min 0.10
_refine_diff_density_max 0.208
_refine_diff_density_min -0.180
_refine_diff_density_rms 0.047
_refine_ls_extinction_method none
_refine_ls_goodness_of_fit_ref 0.922
_refine_ls_hydrogen_treatment mixed
_refine_ls_matrix_type full
_refine_ls_number_parameters 145
_refine_ls_number_reflns 1869
_refine_ls_number_restraints 0
_refine_ls_restrained_S_all 0.922
_refine_ls_R_factor_all 0.1399
_refine_ls_R_factor_gt 0.0617
_refine_ls_shift/su_max 0.000
_refine_ls_shift/su_mean 0.000
_refine_ls_structure_factor_coef Fsqd
_refine_ls_weighting_details 'calc w=1/[\s^2^(Fo^2^)+(0.0579P)^2^+0.0000P] where P=(Fo^2^+2Fc^2^)/3'
_refine_ls_weighting_scheme calc
_refine_ls_wR_factor_gt 0.1217
_refine_ls_wR_factor_ref 0.1500
_reflns_number_gt 907
_reflns_number_total 1869
_reflns_threshold_expression >2sigma(I)
_cod_data_source_file cg400167w_si_002.cif
_cod_data_source_block x
_cod_original_sg_symbol_H-M C2/c
_cod_database_code 4507721

loop_
_symmetry_equiv_pos_as_xyz
'x, y, z'
'-x, y, -z+1/2'
'x+1/2, y+1/2, z'
'-x+1/2, y+1/2, -z+1/2'
'-x, -y, -z'
'x, -y, z-1/2'
'-x+1/2, -y+1/2, -z'
'x+1/2, -y+1/2, z-1/2'

loop_
_atom_site_label
_atom_site_type_symbol
_atom_site_fract_x
_atom_site_fract_y
_atom_site_fract_z
_atom_site_U_iso_or_equiv
_atom_site_adp_type
_atom_site_occupancy
_atom_site_symmetry_multiplicity
_atom_site_calc_flag
_atom_site_refinement_flags
O2 O -0.1460(2) 0.4209(3) 0.45482(11) 0.0572(8) Uani 1 1 d .
N1 N 0.1004(3) 0.1675(4) 0.49547(14) 0.0479(9) Uani 1 1 d .
C1 C 0.1449(3) 0.0896(5) 0.54243(18) 0.0514(11) Uani 1 1 d .
H1B H 0.2168 0.0316 0.5387 0.062 Uiso 1 1 calc R
C2 C 0.0865(3) 0.0922(5) 0.59736(18) 0.0485(10) Uani 1 1 d .
H2A H 0.1195 0.0342 0.6295 0.058 Uiso 1 1 calc R
N2 N -0.0146(3) 0.1751(4) 0.60513(14) 0.0459(8) Uani 1 1 d .
C3 C -0.0598(3) 0.2544(5) 0.55779(16) 0.0430(10) Uani 1 1 d .
H3A H -0.1313 0.3134 0.5617 0.052 Uiso 1 1 calc R
C4 C -0.0022(3) 0.2503(4) 0.50281(17) 0.0384(8) Uani 1 1 d .
N3 N 0.0121(3) 0.3299(4) 0.40057(14) 0.0606(10) Uani 1 1 d .
H3B H -0.0108 0.3810 0.3687 0.073 Uiso 1 1 calc R
H3C H 0.0769 0.2718 0.4001 0.073 Uiso 1 1 calc R
O3 O 0.2768(3) 0.1052(4) 0.17256(14) 0.0807(11) Uani 1 1 d .
O4 O 0.3729(2) 0.3118(3) 0.21276(11) 0.0520(8) Uani 1 1 d .
H4A H 0.4158 0.3256 0.1817 0.062 Uiso 1 1 d R
O5 O 0.3830(3) 0.0136(4) 0.30791(12) 0.0610(9) Uani 1 1 d .
O6 O 0.2410(2) 0.0989(3) 0.37092(10) 0.0518(8) Uani 1 1 d .
H6A H 0.2789 0.0426 0.3951 0.078 Uiso 1 1 calc R
C6 C 0.2935(4) 0.1959(5) 0.21347(18) 0.0466(10) Uani 1 1 d .
C7 C 0.2255(3) 0.1890(5) 0.27215(16) 0.0512(11) Uani 1 1 d .
H7A H 0.2146 0.2965 0.2875 0.061 Uiso 1 1 calc R
H7B H 0.1452 0.1429 0.2650 0.061 Uiso 1 1 calc R
C8 C 0.2935(4) 0.0911(5) 0.31779(16) 0.0441(10) Uani 1 1 d .
C5 C -0.0523(4) 0.3407(5) 0.45014(17) 0.0463(10) Uani 1 1 d .

loop_
_atom_site_aniso_label
_atom_site_aniso_U_11
_atom_site_aniso_U_22
_atom_site_aniso_U_33
_atom_site_aniso_U_23
_atom_site_aniso_U_13
_atom_site_aniso_U_12
O2 0.0607(19) 0.066(2) 0.0456(17) 0.0098(15) 0.0111(14) 0.0241(16)
N1 0.048(2) 0.051(2) 0.045(2) -0.0031(17) 0.0026(16) 0.0077(17)
C1 0.044(2) 0.055(3) 0.054(3) -0.003(2) 0.007(2) 0.011(2)
C2 0.051(3) 0.041(2) 0.053(3) 0.003(2) -0.005(2) 0.004(2)
N2 0.054(2) 0.0410(19) 0.043(2) 0.0031(17) 0.0076(16) 0.0022(17)
C3 0.044(2) 0.038(2) 0.047(2) 0.0019(19) 0.0069(19) 0.0067(19)
C4 0.0368(19) 0.0354(19) 0.043(2) -0.0023(18) -0.0008(16) -0.0004(18)
N3 0.070(2) 0.072(3) 0.040(2) 0.0073(19) 0.0159(17) 0.019(2)
O3 0.108(3) 0.082(2) 0.0527(19) -0.0190(18) 0.0107(17) -0.045(2)
O4 0.0629(19) 0.0467(17) 0.0469(17) -0.0019(14) 0.0132(13) -0.0084(15)
O5 0.0589(19) 0.075(2) 0.0494(18) 0.0098(16) 0.0153(14) 0.0179(18)
O6 0.0663(19) 0.0557(18) 0.0337(14) 0.0046(14) 0.0114(13) 0.0083(15)
C6 0.056(3) 0.043(2) 0.040(2) 0.003(2) 0.0028(19) -0.005(2)
C7 0.055(3) 0.053(3) 0.046(2) 0.005(2) 0.007(2) 0.003(2)
C8 0.055(3) 0.043(2) 0.035(2) 0.000(2) 0.0066(19) -0.008(2)
C5 0.053(3) 0.042(2) 0.044(2) -0.0046(19) 0.009(2) 0.000(2)

loop_
_atom_type_symbol
_atom_type_description
_atom_type_scat_dispersion_real
_atom_type_scat_dispersion_imag
_atom_type_scat_source
C C 0.0033 0.0016 'International Tables Vol C Tables 4.2.6.8 and 6.1.1.4'
H H 0.0000 0.0000 'International Tables Vol C Tables 4.2.6.8 and 6.1.1.4'
N N 0.0061 0.0033 'International Tables Vol C Tables 4.2.6.8 and 6.1.1.4'
O O 0.0106 0.0060 'International Tables Vol C Tables 4.2.6.8 and 6.1.1.4'

loop_
_geom_angle_atom_site_label_1
_geom_angle_atom_site_label_2
_geom_angle_atom_site_label_3
_geom_angle
C1 N1 C4 117.4(3)
N1 C1 C2 121.3(4)
N1 C1 H1B 119.3
C2 C1 H1B 119.3
N2 C2 C1 121.6(4)
N2 C2 H2A 119.2
C1 C2 H2A 119.2
C2 N2 C3 117.3(3)
N2 C3 C4 121.1(4)
N2 C3 H3A 119.5
C4 C3 H3A 119.5
N1 C4 C3 121.3(4)
N1 C4 C5 117.8(3)
C3 C4 C5 120.9(3)
C5 N3 H3B 120.0
C5 N3 H3C 120.0
H3B N3 H3C 120.0
C6 O4 H4A 119.3
C8 O6 H6A 109.5
O3 C6 O4 123.8(4)
O3 C6 C7 124.0(4)
O4 C6 C7 112.2(3)
C8 C7 C6 111.1(3)
C8 C7 H7A 109.4
C6 C7 H7A 109.4
C8 C7 H7B 109.4
C6 C7 H7B 109.4
H7A C7 H7B 108.0
O5 C8 O6 124.0(4)
O5 C8 C7 124.9(3)
O6 C8 C7 111.1(3)
O2 C5 N3 124.4(4)
O2 C5 C4 120.3(3)
N3 C5 C4 115.2(4)

loop_
_geom_bond_atom_site_label_1
_geom_bond_atom_site_label_2
_geom_bond_distance
O2 C5 1.232(4)
N1 C1 1.316(5)
N1 C4 1.332(4)
C1 C2 1.389(5)
C1 H1B 0.9300
C2 N2 1.321(4)
C2 H2A 0.9300
N2 C3 1.331(4)
C3 C4 1.386(5)
C3 H3A 0.9300
C4 C5 1.490(5)
N3 C5 1.322(4)
N3 H3B 0.8600
N3 H3C 0.8600
O3 C6 1.196(4)
O4 C6 1.302(4)
O4 H4A 0.8499
O5 C8 1.199(4)
O6 C8 1.324(4)
O6 H6A 0.8200
C6 C7 1.515(5)
C7 C8 1.492(5)
C7 H7A 0.9700
C7 H7B 0.9700

loop_
_geom_torsion_atom_site_label_1
_geom_torsion_atom_site_label_2
_geom_torsion_atom_site_label_3
_geom_torsion_atom_site_label_4
_geom_torsion
C4 N1 C1 C2 0.6(6)
N1 C1 C2 N2 -1.2(6)
C1 C2 N2 C3 1.1(6)
C2 N2 C3 C4 -0.4(6)
C1 N1 C4 C3 0.0(6)
C1 N1 C4 C5 179.2(3)
N2 C3 C4 N1 -0.2(6)
N2 C3 C4 C5 -179.3(3)
O3 C6 C7 C8 92.6(5)
O4 C6 C7 C8 -87.1(4)
C6 C7 C8 O5 -7.6(6)
C6 C7 C8 O6 173.3(3)
N1 C4 C5 O2 -179.0(4)
C3 C4 C5 O2 0.1(6)
N1 C4 C5 N3 -0.4(5)
C3 C4 C5 N3 178.7(4)

loop_
_cod_related_entry_id
_cod_related_entry_database
_cod_related_entry_code
1 ChemSpider 30652542
